data_1569459
loop_
_publ_author_name
'Kumar, Sachin'
'Lal, Bajrang'
'Tittal, Ram Kumar'
'Singh, Gurleen'
'Singh, Jandeep'
'Ghule, Vikas'
'Sharma, Renu'
'Sabane, Jagjivan K.'

_publ_section_title
;
 A Selective Chemosensor via Click Chemistry for Cu2+ and Hg2+ Ions in
 Organic Media
;
_journal_name_full 'Sensors &amp; Diagnostics'
_journal_paper_doi 10.1039/D3SD00109A
_journal_year 2023
_chemical_formula_moiety 'C13 H14 N6 O2'
_chemical_formula_sum 'C13 H14 N6 O2'
_chemical_formula_weight 286.30
_chemical_melting_point 158
_chemical_name_common ApN3
_chemical_name_systematic 2-azido-N-(1,5-dimethyl-3-oxo-2-phenyl-2,3-dihydro-1H-pyrazol-4-yl)acetamide
_space_group_crystal_system monoclinic
_space_group_IT_number 14
_space_group_name_Hall '-P 2yn'
_space_group_name_H-M_alt 'P 1 21/n 1'
_atom_sites_solution_hydrogens geom
_atom_sites_solution_primary dual
_audit_creation_date 2023-04-02
_audit_creation_method
;
Olex2 1.3
(compiled 2020.11.12 svn.r5f609507 for OlexSys, GUI svn.r6408)
;
_audit_update_record
;
2023-04-05 deposited with the CCDC.	2023-07-05 downloaded from the CCDC.
;
_cell_angle_alpha 90
_cell_angle_beta 106.507(2)
_cell_angle_gamma 90
_cell_formula_units_Z 4
_cell_length_a 13.3072(7)
_cell_length_b 6.9369(3)
_cell_length_c 15.2738(9)
_cell_measurement_reflns_used 9986
_cell_measurement_temperature 100(2)
_cell_measurement_theta_max 33.02
_cell_measurement_theta_min 2.40
_cell_volume 1351.82(12)
_computing_cell_refinement 'SAINT V8.40A (Bruker, 2019)'
_computing_data_reduction 'SAINT V8.40A (Bruker, 2019)'
_computing_molecular_graphics 'Olex2 1.3 (Dolomanov et al., 2009)'
_computing_publication_material 'Olex2 1.3 (Dolomanov et al., 2009)'
_computing_structure_refinement 'SHELXL 2018/3 (Sheldrick, 2015)'
_computing_structure_solution 'SHELXT 2018/2 (Sheldrick, 2018)'
_diffrn_ambient_temperature 100.0
_diffrn_measured_fraction_theta_full 0.998
_diffrn_measured_fraction_theta_max 0.990
_diffrn_measurement_device_type 'Bruker APEX-II CCD'
_diffrn_measurement_method '\f and \w scans'
_diffrn_radiation_type MoK\a
_diffrn_radiation_wavelength 0.71073
_diffrn_reflns_av_R_equivalents 0.0871
_diffrn_reflns_av_unetI/netI 0.0458
_diffrn_reflns_Laue_measured_fraction_full 0.998
_diffrn_reflns_Laue_measured_fraction_max 0.990
_diffrn_reflns_limit_h_max 20
_diffrn_reflns_limit_h_min -20
_diffrn_reflns_limit_k_max 10
_diffrn_reflns_limit_k_min -10
_diffrn_reflns_limit_l_max 24
_diffrn_reflns_limit_l_min -24
_diffrn_reflns_number 92555
_diffrn_reflns_point_group_measured_fraction_full 0.998
_diffrn_reflns_point_group_measured_fraction_max 0.990
_diffrn_reflns_theta_full 25.242
_diffrn_reflns_theta_max 34.111
_diffrn_reflns_theta_min 2.397
_diffrn_source_current 1.4
_diffrn_source_power 0.07
_diffrn_source_voltage 50.0
_diffrn_standards_number 0
_exptl_absorpt_coefficient_mu 0.101
_exptl_absorpt_correction_T_max 0.7467
_exptl_absorpt_correction_T_min 0.6642
_exptl_absorpt_correction_type none
_exptl_crystal_colour 'clear whiteish white'
_exptl_crystal_colour_lustre clear
_exptl_crystal_colour_modifier whiteish
_exptl_crystal_colour_primary white
_exptl_crystal_density_diffrn 1.407
_exptl_crystal_description block
_exptl_crystal_F_000 600
_exptl_crystal_size_max 0.23
_exptl_crystal_size_mid 0.22
_exptl_crystal_size_min 0.12
_refine_diff_density_max 0.413
_refine_diff_density_min -0.319
_refine_diff_density_rms 0.067
_refine_ls_extinction_method none
_refine_ls_goodness_of_fit_ref 1.040
_refine_ls_hydrogen_treatment constr
_refine_ls_matrix_type full
_refine_ls_number_parameters 192
_refine_ls_number_reflns 5503
_refine_ls_number_restraints 0
_refine_ls_restrained_S_all 1.040
_refine_ls_R_factor_all 0.0751
_refine_ls_R_factor_gt 0.0447
_refine_ls_shift/su_max 0.001
_refine_ls_shift/su_mean 0.000
_refine_ls_structure_factor_coef Fsqd
_refine_ls_weighting_details 'w=1/[\s^2^(Fo^2^)+(0.0502P)^2^+0.4558P] where P=(Fo^2^+2Fc^2^)/3'
_refine_ls_weighting_scheme calc
_refine_ls_wR_factor_gt 0.1027
_refine_ls_wR_factor_ref 0.1143
_reflns_Friedel_coverage 0.000
_reflns_number_gt 4086
_reflns_number_total 5503
_reflns_threshold_expression 'I > 2\s(I)'
_cod_data_source_file d3sd00109a2.cif
_cod_data_source_block mo_sb_0m_a
_cod_database_code 1569459
_shelx_shelxl_version_number 2018/3
_shelx_space_group_comment
;
The symmetry employed for this shelxl refinement is uniquely defined
by the following loop, which should always be used as a source of
symmetry information in preference to the above space-group names.
They are only intended as comments.
;
_shelx_estimated_absorpt_t_max 0.988
_shelx_estimated_absorpt_t_min 0.977
_olex2_refinement_description
;
1. Fixed Uiso
 At 1.2 times of:
  All C(H) groups, All C(H,H) groups, All N(H) groups
 At 1.5 times of:
  All C(H,H,H) groups
2.a Secondary CH2 refined with riding coordinates:
 C13(H13A,H13B)
2.b Aromatic/amide H refined with riding coordinates:
 N3(H3), C7(H7), C11(H11), C8(H8), C10(H10), C9(H9)
2.c Idealised Me refined as rotating group:
 C5(H5A,H5B,H5C), C4(H4A,H4B,H4C)
;
_olex2_submission_special_instructions 'No special instructions were received'

loop_
_space_group_symop_operation_xyz
'x, y, z'
'-x+1/2, y+1/2, -z+1/2'
'-x, -y, -z'
'x-1/2, -y-1/2, z-1/2'

loop_
_atom_site_label
_atom_site_type_symbol
_atom_site_fract_x
_atom_site_fract_y
_atom_site_fract_z
_atom_site_U_iso_or_equiv
_atom_site_adp_type
_atom_site_occupancy
_atom_site_site_symmetry_order
_atom_site_calc_flag
_atom_site_refinement_flags_posn
_atom_site_refinement_flags_adp
_atom_site_refinement_flags_occupancy
_atom_site_disorder_assembly
_atom_site_disorder_group
O1 O 0.38338(5) 0.55056(10) 0.71752(5) 0.01600(14) Uani 1 1 d . . . . .
O2 O 0.15151(6) 0.51476(11) 0.56191(5) 0.01892(15) Uani 1 1 d . . . . .
N3 N 0.20070(6) 0.26461(12) 0.66143(5) 0.01341(15) Uani 1 1 d . . . . .
H3 H 0.182063 0.186335 0.699401 0.016 Uiso 1 1 calc R U . . .
N1 N 0.46753(6) 0.31788(11) 0.65499(5) 0.01215(15) Uani 1 1 d . . . . .
N2 N 0.44005(6) 0.14376(11) 0.60697(5) 0.01309(15) Uani 1 1 d . . . . .
N4 N -0.00041(7) 0.58140(14) 0.66463(6) 0.02008(18) Uani 1 1 d . . . . .
N5 N -0.01366(7) 0.71739(14) 0.61037(6) 0.02076(18) Uani 1 1 d . . . . .
C6 C 0.55936(7) 0.41925(13) 0.65358(6) 0.01166(16) Uani 1 1 d . . . . .
C2 C 0.30195(7) 0.24933(13) 0.64994(6) 0.01214(16) Uani 1 1 d . . . . .
C7 C 0.60984(7) 0.53249(14) 0.72855(6) 0.01354(17) Uani 1 1 d . . . . .
H7 H 0.584768 0.536456 0.780884 0.016 Uiso 1 1 calc R U . . .
C1 C 0.38307(7) 0.39173(13) 0.68013(6) 0.01165(16) Uani 1 1 d . . . . .
C11 C 0.59793(7) 0.40870(14) 0.57775(6) 0.01471(17) Uani 1 1 d . . . . .
H11 H 0.563682 0.330259 0.527073 0.018 Uiso 1 1 calc R U . . .
C12 C 0.13200(7) 0.39780(14) 0.61491(6) 0.01341(17) Uani 1 1 d . . . . .
N6 N -0.02983(10) 0.85735(16) 0.57064(8) 0.0356(3) Uani 1 1 d . . . . .
C3 C 0.33889(7) 0.10253(13) 0.60905(6) 0.01326(17) Uani 1 1 d . . . . .
C8 C 0.69730(7) 0.63966(14) 0.72597(7) 0.01761(19) Uani 1 1 d . . . . .
H8 H 0.731232 0.719334 0.776272 0.021 Uiso 1 1 calc R U . . .
C10 C 0.68672(8) 0.51350(15) 0.57666(7) 0.01837(19) Uani 1 1 d . . . . .
H10 H 0.714036 0.504819 0.525699 0.022 Uiso 1 1 calc R U . . .
C5 C 0.52144(7) -0.00681(14) 0.62828(7) 0.01535(17) Uani 1 1 d . . . . .
H5A H 0.575920 0.024795 0.598874 0.023 Uiso 1 1 calc R U . . .
H5B H 0.489920 -0.131407 0.605594 0.023 Uiso 1 1 calc R U . . .
H5C H 0.552625 -0.014001 0.694542 0.023 Uiso 1 1 calc R U . . .
C13 C 0.02501(7) 0.39269(15) 0.63229(7) 0.01606(18) Uani 1 1 d . . . . .
H13A H -0.029054 0.357860 0.575187 0.019 Uiso 1 1 calc R U . . .
H13B H 0.024804 0.292980 0.678614 0.019 Uiso 1 1 calc R U . . .
C4 C 0.28502(8) -0.07886(15) 0.56957(8) 0.0204(2) Uani 1 1 d . . . . .
H4A H 0.294351 -0.099932 0.508914 0.031 Uiso 1 1 calc R U . . .
H4B H 0.210097 -0.068620 0.564361 0.031 Uiso 1 1 calc R U . . .
H4C H 0.315149 -0.187474 0.609433 0.031 Uiso 1 1 calc R U . . .
C9 C 0.73534(8) 0.63079(15) 0.65016(8) 0.0197(2) Uani 1 1 d . . . . .
H9 H 0.794768 0.705184 0.648656 0.024 Uiso 1 1 calc R U . . .

loop_
_atom_site_aniso_label
_atom_site_aniso_U_11
_atom_site_aniso_U_22
_atom_site_aniso_U_33
_atom_site_aniso_U_23
_atom_site_aniso_U_13
_atom_site_aniso_U_12
O1 0.0142(3) 0.0153(3) 0.0201(3) -0.0063(3) 0.0076(3) -0.0002(2)
O2 0.0156(3) 0.0222(4) 0.0204(3) 0.0089(3) 0.0074(3) 0.0019(3)
N3 0.0101(3) 0.0154(4) 0.0159(3) 0.0040(3) 0.0056(3) 0.0004(3)
N1 0.0110(3) 0.0103(3) 0.0164(3) -0.0031(3) 0.0059(3) -0.0012(3)
N2 0.0114(3) 0.0099(3) 0.0180(4) -0.0029(3) 0.0043(3) 0.0003(3)
N4 0.0204(4) 0.0260(5) 0.0160(4) 0.0016(3) 0.0086(3) 0.0054(3)
N5 0.0221(4) 0.0221(4) 0.0196(4) -0.0031(3) 0.0084(3) 0.0031(3)
C6 0.0089(3) 0.0110(4) 0.0155(4) 0.0012(3) 0.0040(3) 0.0009(3)
C2 0.0101(4) 0.0129(4) 0.0138(4) 0.0016(3) 0.0041(3) -0.0001(3)
C7 0.0114(4) 0.0132(4) 0.0160(4) -0.0007(3) 0.0039(3) 0.0015(3)
C1 0.0106(4) 0.0133(4) 0.0117(4) 0.0004(3) 0.0042(3) 0.0008(3)
C11 0.0135(4) 0.0172(4) 0.0141(4) 0.0008(3) 0.0049(3) 0.0016(3)
C12 0.0112(4) 0.0162(4) 0.0133(4) 0.0007(3) 0.0043(3) 0.0000(3)
N6 0.0529(7) 0.0235(5) 0.0335(6) 0.0016(4) 0.0175(5) 0.0083(5)
C3 0.0115(4) 0.0121(4) 0.0161(4) 0.0016(3) 0.0037(3) -0.0003(3)
C8 0.0124(4) 0.0150(4) 0.0243(5) -0.0024(4) 0.0034(3) -0.0008(3)
C10 0.0157(4) 0.0206(5) 0.0215(4) 0.0040(4) 0.0098(3) 0.0019(4)
C5 0.0150(4) 0.0127(4) 0.0188(4) -0.0016(3) 0.0055(3) 0.0037(3)
C13 0.0105(4) 0.0199(4) 0.0187(4) 0.0035(4) 0.0055(3) 0.0017(3)
C4 0.0179(4) 0.0138(4) 0.0287(5) -0.0042(4) 0.0055(4) -0.0030(4)
C9 0.0125(4) 0.0182(5) 0.0298(5) 0.0025(4) 0.0082(4) -0.0015(3)

loop_
_atom_type_symbol
_atom_type_description
_atom_type_scat_dispersion_real
_atom_type_scat_dispersion_imag
_atom_type_scat_source
C C 0.0033 0.0016 'International Tables Vol C Tables 4.2.6.8 and 6.1.1.4'
H H 0.0000 0.0000 'International Tables Vol C Tables 4.2.6.8 and 6.1.1.4'
N N 0.0061 0.0033 'International Tables Vol C Tables 4.2.6.8 and 6.1.1.4'
O O 0.0106 0.0060 'International Tables Vol C Tables 4.2.6.8 and 6.1.1.4'

loop_
_geom_angle_atom_site_label_1
_geom_angle_atom_site_label_2
_geom_angle_atom_site_label_3
_geom_angle
_geom_angle_site_symmetry_1
_geom_angle_site_symmetry_3
_geom_angle_publ_flag
C2 N3 H3 119.6 . . ?
C12 N3 H3 119.6 . . ?
C12 N3 C2 120.88(8) . . ?
N2 N1 C6 121.10(7) . . ?
C1 N1 N2 110.55(7) . . ?
C1 N1 C6 126.34(8) . . ?
N1 N2 C5 115.33(7) . . ?
C3 N2 N1 106.01(7) . . ?
C3 N2 C5 120.45(8) . . ?
N5 N4 C13 117.18(8) . . ?
N6 N5 N4 169.59(11) . . ?
C7 C6 N1 118.96(8) . . ?
C7 C6 C11 120.42(8) . . ?
C11 C6 N1 120.61(8) . . ?
N3 C2 C1 124.36(8) . . ?
C3 C2 N3 126.64(8) . . ?
C3 C2 C1 109.00(8) . . ?
C6 C7 H7 120.3 . . ?
C8 C7 C6 119.33(9) . . ?
C8 C7 H7 120.3 . . ?
O1 C1 N1 124.01(8) . . ?
O1 C1 C2 131.40(8) . . ?
N1 C1 C2 104.55(8) . . ?
C6 C11 H11 120.1 . . ?
C10 C11 C6 119.75(9) . . ?
C10 C11 H11 120.1 . . ?
O2 C12 N3 124.18(8) . . ?
O2 C12 C13 121.03(8) . . ?
N3 C12 C13 114.79(8) . . ?
N2 C3 C4 121.63(8) . . ?
C2 C3 N2 109.69(8) . . ?
C2 C3 C4 128.68(8) . . ?
C7 C8 H8 119.8 . . ?
C9 C8 C7 120.36(9) . . ?
C9 C8 H8 119.8 . . ?
C11 C10 H10 120.0 . . ?
C9 C10 C11 119.91(9) . . ?
C9 C10 H10 120.0 . . ?
N2 C5 H5A 109.5 . . ?
N2 C5 H5B 109.5 . . ?
N2 C5 H5C 109.5 . . ?
H5A C5 H5B 109.5 . . ?
H5A C5 H5C 109.5 . . ?
H5B C5 H5C 109.5 . . ?
N4 C13 C12 110.70(8) . . ?
N4 C13 H13A 109.5 . . ?
N4 C13 H13B 109.5 . . ?
C12 C13 H13A 109.5 . . ?
C12 C13 H13B 109.5 . . ?
H13A C13 H13B 108.1 . . ?
C3 C4 H4A 109.5 . . ?
C3 C4 H4B 109.5 . . ?
C3 C4 H4C 109.5 . . ?
H4A C4 H4B 109.5 . . ?
H4A C4 H4C 109.5 . . ?
H4B C4 H4C 109.5 . . ?
C8 C9 H9 119.9 . . ?
C10 C9 C8 120.19(9) . . ?
C10 C9 H9 119.9 . . ?

loop_
_geom_bond_atom_site_label_1
_geom_bond_atom_site_label_2
_geom_bond_distance
_geom_bond_site_symmetry_2
_geom_bond_publ_flag
O1 C1 1.2404(11) . ?
O2 C12 1.2248(11) . ?
N3 H3 0.8800 . ?
N3 C2 1.4113(11) . ?
N3 C12 1.3510(12) . ?
N1 N2 1.4065(11) . ?
N1 C6 1.4153(11) . ?
N1 C1 1.3851(11) . ?
N2 C3 1.3854(11) . ?
N2 C5 1.4730(12) . ?
N4 N5 1.2349(13) . ?
N4 C13 1.4721(14) . ?
N5 N6 1.1327(14) . ?
C6 C7 1.3937(13) . ?
C6 C11 1.3957(13) . ?
C2 C1 1.4391(13) . ?
C2 C3 1.3576(13) . ?
C7 H7 0.9500 . ?
C7 C8 1.3910(13) . ?
C11 H11 0.9500 . ?
C11 C10 1.3914(14) . ?
C12 C13 1.5211(13) . ?
C3 C4 1.4883(13) . ?
C8 H8 0.9500 . ?
C8 C9 1.3906(15) . ?
C10 H10 0.9500 . ?
C10 C9 1.3886(15) . ?
C5 H5A 0.9800 . ?
C5 H5B 0.9800 . ?
C5 H5C 0.9800 . ?
C13 H13A 0.9900 . ?
C13 H13B 0.9900 . ?
C4 H4A 0.9800 . ?
C4 H4B 0.9800 . ?
C4 H4C 0.9800 . ?
C9 H9 0.9500 . ?

loop_
_geom_torsion_atom_site_label_1
_geom_torsion_atom_site_label_2
_geom_torsion_atom_site_label_3
_geom_torsion_atom_site_label_4
_geom_torsion
_geom_torsion_site_symmetry_1
_geom_torsion_site_symmetry_2
_geom_torsion_site_symmetry_3
_geom_torsion_site_symmetry_4
_geom_torsion_publ_flag
O2 C12 C13 N4 -56.92(12) . . . . ?
N3 C2 C1 O1 -2.37(16) . . . . ?
N3 C2 C1 N1 180.00(8) . . . . ?
N3 C2 C3 N2 177.08(8) . . . . ?
N3 C2 C3 C4 -2.26(16) . . . . ?
N3 C12 C13 N4 123.53(9) . . . . ?
N1 N2 C3 C2 4.35(10) . . . . ?
N1 N2 C3 C4 -176.26(8) . . . . ?
N1 C6 C7 C8 -177.03(8) . . . . ?
N1 C6 C11 C10 178.28(9) . . . . ?
N2 N1 C6 C7 -151.05(8) . . . . ?
N2 N1 C6 C11 29.99(13) . . . . ?
N2 N1 C1 O1 -174.71(8) . . . . ?
N2 N1 C1 C2 3.14(10) . . . . ?
N5 N4 C13 C12 66.32(12) . . . . ?
C6 N1 N2 C3 -169.49(8) . . . . ?
C6 N1 N2 C5 54.53(11) . . . . ?
C6 N1 C1 O1 -10.87(14) . . . . ?
C6 N1 C1 C2 166.98(8) . . . . ?
C6 C7 C8 C9 -1.35(14) . . . . ?
C6 C11 C10 C9 -1.22(15) . . . . ?
C2 N3 C12 O2 -1.31(15) . . . . ?
C2 N3 C12 C13 178.23(8) . . . . ?
C7 C6 C11 C10 -0.66(14) . . . . ?
C7 C8 C9 C10 -0.52(15) . . . . ?
C1 N1 N2 C3 -4.67(10) . . . . ?
C1 N1 N2 C5 -140.65(8) . . . . ?
C1 N1 C6 C7 46.67(13) . . . . ?
C1 N1 C6 C11 -132.29(10) . . . . ?
C1 C2 C3 N2 -2.51(11) . . . . ?
C1 C2 C3 C4 178.15(9) . . . . ?
C11 C6 C7 C8 1.94(14) . . . . ?
C11 C10 C9 C8 1.81(15) . . . . ?
C12 N3 C2 C1 68.76(13) . . . . ?
C12 N3 C2 C3 -110.76(11) . . . . ?
C3 C2 C1 O1 177.22(10) . . . . ?
C3 C2 C1 N1 -0.41(10) . . . . ?
C5 N2 C3 C2 137.57(9) . . . . ?
C5 N2 C3 C4 -43.03(13) . . . . ?
C13 N4 N5 N6 174.9(6) . . . . ?
